data_1544755
loop_
_publ_author_name
'Creutz, Sidney E.'
'Peters, Jonas C.'

_publ_section_title
;
 Exploring secondary-sphere interactions in Fe-N x H y complexes relevant
 to N2 fixation.
;
_journal_issue 3
_journal_name_full 'Chemical science'
_journal_page_first 2321
_journal_page_last 2328
_journal_paper_doi 10.1039/c6sc04805f
_journal_volume 8
_journal_year 2017
_chemical_formula_sum 'C35 H53 Fe N3 P3 Si'
_chemical_formula_weight 692.65
_chemical_name_systematic '[SiP(iPr)2P(NMe)]Fe(N2)(H)'
_chemical_properties_physical ', Air-sensitive,Moisture-sensitive'
_space_group_crystal_system triclinic
_space_group_IT_number 2
_space_group_name_Hall '-P 1'
_space_group_name_H-M_alt 'P -1'
_symmetry_space_group_name_Hall '-P 1'
_symmetry_space_group_name_H-M 'P -1'
_atom_sites_solution_hydrogens mixed
_audit_creation_method SHELXL-2013
_audit_update_record
;
2016-10-24 deposited with the CCDC.
2016-12-08 downloaded from the CCDC.
;
_cell_angle_alpha 92.885(4)
_cell_angle_beta 96.497(3)
_cell_angle_gamma 98.431(3)
_cell_formula_units_Z 4
_cell_length_a 10.4778(10)
_cell_length_b 17.2329(17)
_cell_length_c 20.001(2)
_cell_measurement_reflns_used 9741
_cell_measurement_temperature 100(2)
_cell_measurement_theta_max 33.06
_cell_measurement_theta_min 2.54
_cell_volume 3541.2(6)
_computing_structure_refinement 'SHELXL-2013 (Sheldrick, 2013)'
_diffrn_ambient_temperature 100(2)
_diffrn_measured_fraction_theta_full 0.999
_diffrn_measured_fraction_theta_max 0.995
_diffrn_measurement_device_type 'Bruker Photon 100 CMOS'
_diffrn_measurement_method '\f and\w scans'
_diffrn_radiation_type MoK\a
_diffrn_radiation_wavelength 0.71073
_diffrn_reflns_av_R_equivalents 0.0487
_diffrn_reflns_av_unetI/netI 0.0222
_diffrn_reflns_Laue_measured_fraction_full 0.999
_diffrn_reflns_Laue_measured_fraction_max 0.995
_diffrn_reflns_limit_h_max 14
_diffrn_reflns_limit_h_min -14
_diffrn_reflns_limit_k_max 24
_diffrn_reflns_limit_k_min -24
_diffrn_reflns_limit_l_max 28
_diffrn_reflns_limit_l_min -28
_diffrn_reflns_number 301134
_diffrn_reflns_point_group_measured_fraction_full 0.999
_diffrn_reflns_point_group_measured_fraction_max 0.995
_diffrn_reflns_theta_full 25.242
_diffrn_reflns_theta_max 30.585
_diffrn_reflns_theta_min 2.448
_exptl_absorpt_coefficient_mu 0.624
_exptl_absorpt_correction_T_max .7461
_exptl_absorpt_correction_T_min .7112
_exptl_absorpt_correction_type multi-scan
_exptl_crystal_colour yellow
_exptl_crystal_density_diffrn 1.299
_exptl_crystal_description block
_exptl_crystal_F_000 1476
_refine_diff_density_max 1.789
_refine_diff_density_min -0.982
_refine_diff_density_rms 0.066
_refine_ls_extinction_method none
_refine_ls_goodness_of_fit_ref 1.021
_refine_ls_hydrogen_treatment mixed
_refine_ls_matrix_type full
_refine_ls_number_parameters 809
_refine_ls_number_reflns 21650
_refine_ls_number_restraints 831
_refine_ls_restrained_S_all 1.002
_refine_ls_R_factor_all 0.0458
_refine_ls_R_factor_gt 0.0358
_refine_ls_shift/su_max 0.003
_refine_ls_shift/su_mean 0.000
_refine_ls_structure_factor_coef Fsqd
_refine_ls_weighting_details 'w=1/[\s^2^(Fo^2^)+(0.0355P)^2^+3.3886P] where P=(Fo^2^+2Fc^2^)/3'
_refine_ls_weighting_scheme calc
_refine_ls_wR_factor_gt 0.0832
_refine_ls_wR_factor_ref 0.0883
_reflns_Friedel_coverage 0.000
_reflns_number_gt 18453
_reflns_number_total 21650
_reflns_threshold_expression 'I > 2\s(I)'
_cod_data_source_file c6sc04805f2.cif
_cod_data_source_block p15558_2
_cod_depositor_comments
;
 Adding full bibliography for 1544751--1544760.cif.

2019-07-28
Z value and formula fixed to values more according to usual
chemical conventions.                 miguel
;
_cod_original_formula_sum 'C70 H106 Fe2 N6 P6 Si2'
_cod_original_formula_weight 1385.30
_cod_original_formula_units_Z 2
_cod_database_code 1544755
_shelx_space_group_comment
;
The symmetry employed for this shelxl refinement is uniquely defined
by the following loop, which should always be used as a source of
symmetry information in preference to the above space-group names.
They are only intended as comments.
;
_shelxl_version_number 2013-3

loop_
_space_group_symop_operation_xyz
'x, y, z'
'-x, -y, -z'

loop_
_atom_site_label
_atom_site_type_symbol
_atom_site_fract_x
_atom_site_fract_y
_atom_site_fract_z
_atom_site_U_iso_or_equiv
_atom_site_adp_type
_atom_site_occupancy
_atom_site_site_symmetry_order
_atom_site_calc_flag
_atom_site_refinement_flags_posn
_atom_site_refinement_flags_adp
_atom_site_refinement_flags_occupancy
_atom_site_disorder_assembly
_atom_site_disorder_group
H2FE H 0.203(2) 0.8319(14) 0.2934(12) 0.040(6) Uiso 1 1 d . . . . .
H1FE H 0.248(2) 0.6834(15) 0.8723(13) 0.048(7) Uiso 1 1 d . . . . .
Fe1 Fe 0.18665(2) 0.75432(2) 0.32205(2) 0.01335(4) Uani 1 1 d . U . . .
Fe2 Fe 0.35204(2) 0.74848(2) 0.85937(2) 0.01205(4) Uani 1 1 d . U . . .
P3 P 0.12083(3) 0.64629(2) 0.37419(2) 0.01185(7) Uani 1 1 d . U . . .
P4 P 0.43559(4) 0.64114(2) 0.88649(2) 0.01407(7) Uani 1 1 d . U . . .
P1 P 0.26228(3) 0.84806(2) 0.40432(2) 0.01351(7) Uani 1 1 d . U . . .
P6 P 0.50862(4) 0.82402(2) 0.81543(2) 0.01440(7) Uani 1 1 d . U . . .
Si2 Si 0.31015(4) 0.68480(2) 0.75639(2) 0.01249(7) Uani 1 1 d . U . . .
P5 P 0.16710(4) 0.79334(2) 0.82884(2) 0.01639(7) Uani 1 1 d . U . . .
Si1 Si -0.00573(4) 0.78845(2) 0.34194(2) 0.01289(7) Uani 1 1 d . U . . .
P2 P 0.09045(7) 0.73814(5) 0.21443(2) 0.01541(18) Uani 0.916(4) 1 d . U P A 1
P7 P 0.1339(8) 0.7749(7) 0.2250(3) 0.025(2) Uani 0.084(4) 1 d . U P A 2
C222 C 0.1637(2) 0.59451(13) 0.17206(10) 0.0396(5) Uani 1 1 d . U . . .
H22D H 0.1363 0.5374 0.1670 0.059 Uiso 1 1 calc R U . . .
H22E H 0.2213 0.6084 0.2144 0.059 Uiso 1 1 calc R U . . .
H22F H 0.2101 0.6113 0.1341 0.059 Uiso 1 1 calc R U . . .
C213 C 0.3204(2) 0.78428(16) 0.15434(11) 0.0441(5) Uani 1 1 d . U . . .
H21A H 0.3584 0.8102 0.1171 0.066 Uiso 1 1 calc R U . . .
H21B H 0.3273 0.7282 0.1506 0.066 Uiso 1 1 calc R U . . .
H21C H 0.3672 0.8081 0.1974 0.066 Uiso 1 1 calc R U . . .
C212 C 0.1669(2) 0.88192(13) 0.15748(12) 0.0433(5) Uani 1 1 d . U . . .
H21D H 0.2075 0.9043 0.2022 0.065 Uiso 1 1 calc R U . A 2
H21E H 0.0752 0.8889 0.1517 0.065 Uiso 1 1 calc R U . A 2
H21F H 0.2117 0.9088 0.1227 0.065 Uiso 1 1 calc R U . A 2
C223 C -0.0353(2) 0.62386(13) 0.10318(10) 0.0412(5) Uani 1 1 d . U . . .
H22A H 0.0107 0.6558 0.0716 0.062 Uiso 1 1 calc R U . . .
H22B H -0.1204 0.6401 0.1061 0.062 Uiso 1 1 calc R U . . .
H22C H -0.0472 0.5683 0.0872 0.062 Uiso 1 1 calc R U . . .
C211 C 0.17668(18) 0.79432(13) 0.15109(9) 0.0329(4) Uani 1 1 d . U . . .
H211 H 0.1333 0.7732 0.1053 0.039 Uiso 1 1 calc R U . A 1
C221 C 0.0447(2) 0.63546(11) 0.17310(9) 0.0299(4) Uani 1 1 d . U . . .
H221 H -0.0107 0.6057 0.2037 0.036 Uiso 1 1 calc R U . A 1
C65 C 0.43302(15) 0.70383(9) 0.63119(7) 0.0182(3) Uani 1 1 d . U . . .
H65 H 0.3755 0.6585 0.6118 0.022 Uiso 1 1 calc R U . . .
C613 C 0.56613(17) 0.96333(9) 0.89684(9) 0.0236(3) Uani 1 1 d . U . . .
H61A H 0.5670 1.0209 0.9005 0.028 Uiso 1 1 calc R U . . .
H61B H 0.5003 0.9392 0.9245 0.028 Uiso 1 1 calc R U . . .
C43 C 0.31747(17) 0.41819(9) 0.79324(9) 0.0249(3) Uani 1 1 d . U . . .
H43 H 0.3154 0.3648 0.8035 0.030 Uiso 1 1 calc R U . . .
C14 C 0.09612(16) 1.05105(9) 0.42943(8) 0.0206(3) Uani 1 1 d . U . . .
H14 H 0.1210 1.1046 0.4452 0.025 Uiso 1 1 calc R U . . .
C15 C 0.18914(15) 1.00110(8) 0.42870(8) 0.0189(3) Uani 1 1 d . U . . .
H15 H 0.2776 1.0206 0.4444 0.023 Uiso 1 1 calc R U . . .
N5 N 0.39550(15) 0.83157(9) 0.99230(7) 0.0251(3) Uani 1 1 d . U . . .
C312 C 0.33910(14) 0.58597(9) 0.43330(8) 0.0199(3) Uani 1 1 d . U . . .
H31A H 0.3906 0.6220 0.4059 0.024 Uiso 1 1 calc R U . . .
H31B H 0.3950 0.5797 0.4754 0.024 Uiso 1 1 calc R U . . .
C35 C -0.21244(14) 0.72089(9) 0.42041(8) 0.0180(3) Uani 1 1 d . U . . .
H35 H -0.2515 0.7669 0.4145 0.022 Uiso 1 1 calc R U . . .
C55 C 0.07952(15) 0.65583(9) 0.65367(8) 0.0205(3) Uani 1 1 d . U . . .
H55 H 0.1237 0.6225 0.6283 0.025 Uiso 1 1 calc R U . . .
C56 C 0.14211(14) 0.69374(8) 0.71474(7) 0.0160(3) Uani 1 1 d . U . . .
C54 C -0.04611(17) 0.66616(10) 0.62952(9) 0.0258(3) Uani 1 1 d . U . . .
H54 H -0.0874 0.6400 0.5880 0.031 Uiso 1 1 calc R U . . .
C1N6 C 0.7244(2) 0.97882(12) 0.99424(11) 0.0419(5) Uani 1 1 d . U . . .
H1N1 H 0.7167 1.0348 0.9965 0.063 Uiso 1 1 calc R U . . .
H1N2 H 0.8134 0.9723 1.0112 0.063 Uiso 1 1 calc R U . . .
H1N3 H 0.6636 0.9510 1.0219 0.063 Uiso 1 1 calc R U . . .
C66 C 0.42700(14) 0.73053(8) 0.69815(7) 0.0150(3) Uani 1 1 d . U . . .
C13 C -0.03291(15) 1.02220(9) 0.40700(8) 0.0200(3) Uani 1 1 d . U . . .
H13 H -0.0966 1.0561 0.4076 0.024 Uiso 1 1 calc R U . . .
C63 C 0.60560(16) 0.80964(10) 0.62043(8) 0.0232(3) Uani 1 1 d . U . . .
H63 H 0.6656 0.8364 0.5940 0.028 Uiso 1 1 calc R U . . .
C314 C 0.10112(14) 0.54586(8) 0.33363(7) 0.0160(3) Uani 1 1 d . U . . .
H31C H 0.0470 0.5094 0.3596 0.019 Uiso 1 1 calc R U . . .
H31D H 0.0548 0.5451 0.2876 0.019 Uiso 1 1 calc R U . . .
C113 C 0.34961(15) 0.90071(9) 0.54483(8) 0.0214(3) Uani 1 1 d . U . . .
H11A H 0.3001 0.9446 0.5400 0.032 Uiso 1 1 calc R U . . .
H11B H 0.4378 0.9170 0.5336 0.032 Uiso 1 1 calc R U . . .
H11C H 0.3539 0.8854 0.5915 0.032 Uiso 1 1 calc R U . . .
C42 C 0.35620(16) 0.47798(9) 0.84385(8) 0.0214(3) Uani 1 1 d . U . . .
H42 H 0.3808 0.4654 0.8887 0.026 Uiso 1 1 calc R U . . .
C23 C -0.25494(18) 0.80670(12) 0.13545(10) 0.0328(4) Uani 1 1 d . U . . .
H23 H -0.2992 0.8140 0.0926 0.039 Uiso 1 1 calc R U . . .
C61 C 0.51304(14) 0.79788(8) 0.72548(7) 0.0160(3) Uani 1 1 d . U . . .
C24 C -0.31220(17) 0.81925(13) 0.19342(10) 0.0335(4) Uani 1 1 d . U . . .
H24 H -0.3968 0.8335 0.1903 0.040 Uiso 1 1 calc R U . . .
C123 C 0.43347(17) 0.93962(10) 0.32883(9) 0.0271(3) Uani 1 1 d . U . . .
H12A H 0.5138 0.9772 0.3304 0.041 Uiso 1 1 calc R U . . .
H12B H 0.3586 0.9662 0.3162 0.041 Uiso 1 1 calc R U . . .
H12C H 0.4342 0.8962 0.2954 0.041 Uiso 1 1 calc R U . . .
C33 C -0.21722(15) 0.59246(9) 0.46342(8) 0.0192(3) Uani 1 1 d . U . . .
H33 H -0.2594 0.5507 0.4860 0.023 Uiso 1 1 calc R U . . .
C44 C 0.28175(17) 0.43680(9) 0.72758(9) 0.0254(3) Uani 1 1 d . U . . .
H44 H 0.2584 0.3962 0.6925 0.030 Uiso 1 1 calc R U . . .
C413 C 0.65886(17) 0.56010(10) 0.91580(9) 0.0258(3) Uani 1 1 d . U . . .
H41A H 0.6068 0.5109 0.8955 0.039 Uiso 1 1 calc R U . . .
H41B H 0.6503 0.5649 0.9641 0.039 Uiso 1 1 calc R U . . .
H41C H 0.7503 0.5599 0.9097 0.039 Uiso 1 1 calc R U . . .
C25 C -0.24547(16) 0.81097(11) 0.25619(9) 0.0262(3) Uani 1 1 d . U . . .
H25 H -0.2852 0.8196 0.2958 0.031 Uiso 1 1 calc R U . . .
C53 C -0.11095(17) 0.71479(11) 0.66618(10) 0.0301(4) Uani 1 1 d . U . . .
H53 H -0.1972 0.7214 0.6500 0.036 Uiso 1 1 calc R U . . .
C64 C 0.52194(16) 0.74273(10) 0.59294(8) 0.0221(3) Uani 1 1 d . U . . .
H64 H 0.5255 0.7235 0.5479 0.026 Uiso 1 1 calc R U . . .
C11 C 0.02204(13) 0.89284(8) 0.38152(7) 0.0141(2) Uani 1 1 d . U . . .
N6 N 0.69399(15) 0.94645(8) 0.92424(8) 0.0264(3) Uani 1 1 d . U . . .
C421 C 0.41328(16) 0.60715(9) 0.97177(8) 0.0204(3) Uani 1 1 d . U . . .
H421 H 0.4381 0.5533 0.9730 0.024 Uiso 1 1 calc R U . . .
C614 C 0.52594(15) 0.93282(9) 0.82329(8) 0.0200(3) Uani 1 1 d . U . . .
H61C H 0.5923 0.9554 0.7953 0.024 Uiso 1 1 calc R U . . .
H61D H 0.4423 0.9496 0.8067 0.024 Uiso 1 1 calc R U . . .
C313 C 0.23138(15) 0.51680(9) 0.32930(8) 0.0192(3) Uani 1 1 d . U . . .
H31E H 0.2158 0.4650 0.3036 0.023 Uiso 1 1 calc R U . . .
H31F H 0.2864 0.5540 0.3044 0.023 Uiso 1 1 calc R U . . .
C36 C -0.09398(13) 0.71565(8) 0.39536(7) 0.0135(2) Uani 1 1 d . U . . .
C46 C 0.31728(14) 0.57622(8) 0.76354(7) 0.0150(3) Uani 1 1 d . U . . .
C21 C -0.06581(15) 0.77394(9) 0.20300(8) 0.0194(3) Uani 1 1 d . U . . .
C121 C 0.42378(14) 0.90753(9) 0.39810(8) 0.0193(3) Uani 1 1 d . U . . .
H121 H 0.4336 0.9540 0.4314 0.023 Uiso 1 1 calc R U . . .
C31 C -0.03734(13) 0.64766(8) 0.40588(7) 0.0128(2) Uani 1 1 d . U . . .
N3 N 0.30069(13) 0.50949(8) 0.39594(7) 0.0206(3) Uani 1 1 d . U . . .
N1 N 0.34497(16) 0.72643(8) 0.30497(7) 0.0236(3) Uani 1 1 d . U . . .
C122 C 0.53639(15) 0.86236(10) 0.41813(10) 0.0255(3) Uani 1 1 d . U . . .
H12D H 0.5320 0.8171 0.3858 0.038 Uiso 1 1 calc R U . . .
H12E H 0.5299 0.8439 0.4634 0.038 Uiso 1 1 calc R U . . .
H12F H 0.6192 0.8971 0.4181 0.038 Uiso 1 1 calc R U . . .
C12 C -0.06941(14) 0.94403(9) 0.38361(8) 0.0175(3) Uani 1 1 d . U . . .
H12 H -0.1583 0.9249 0.3687 0.021 Uiso 1 1 calc R U . . .
C34 C -0.27351(15) 0.65980(9) 0.45372(8) 0.0203(3) Uani 1 1 d . U . . .
H34 H -0.3541 0.6641 0.4699 0.024 Uiso 1 1 calc R U . . .
C423 C 0.5019(2) 0.65891(11) 1.02794(9) 0.0302(4) Uani 1 1 d . U . . .
H42A H 0.4779 0.7118 1.0296 0.045 Uiso 1 1 calc R U . . .
H42B H 0.5925 0.6621 1.0189 0.045 Uiso 1 1 calc R U . . .
H42C H 0.4922 0.6360 1.0713 0.045 Uiso 1 1 calc R U . . .
C16 C 0.15275(14) 0.92215(8) 0.40486(7) 0.0146(2) Uani 1 1 d . U . . .
C45 C 0.28026(16) 0.51490(9) 0.71330(8) 0.0207(3) Uani 1 1 d . U . . .
H45 H 0.2535 0.5269 0.6685 0.025 Uiso 1 1 calc R U . . .
C1N3 C 0.4151(2) 0.47225(13) 0.38801(10) 0.0353(4) Uani 1 1 d . U . . .
H1N4 H 0.3883 0.4209 0.3631 0.053 Uiso 1 1 calc R U . . .
H1N5 H 0.4596 0.4651 0.4326 0.053 Uiso 1 1 calc R U . . .
H1N6 H 0.4743 0.5057 0.3631 0.053 Uiso 1 1 calc R U . . .
C51 C 0.07674(15) 0.74385(9) 0.75076(8) 0.0189(3) Uani 1 1 d . U . . .
C511 C 0.17475(17) 0.90014(10) 0.81267(10) 0.0274(3) Uani 1 1 d . U . . .
H511 H 0.2478 0.9292 0.8451 0.033 Uiso 1 1 calc R U . . .
C41 C 0.35906(14) 0.55672(8) 0.82902(7) 0.0160(3) Uani 1 1 d . U . . .
C112 C 0.15151(14) 0.79952(9) 0.52103(7) 0.0167(3) Uani 1 1 d . U . . .
H11D H 0.1658 0.7875 0.5684 0.025 Uiso 1 1 calc R U . . .
H11E H 0.1110 0.7517 0.4935 0.025 Uiso 1 1 calc R U . . .
H11F H 0.0942 0.8396 0.5165 0.025 Uiso 1 1 calc R U . . .
C311 C 0.22143(14) 0.62202(9) 0.45069(7) 0.0163(3) Uani 1 1 d . U . . .
H31G H 0.2515 0.6705 0.4804 0.020 Uiso 1 1 calc R U . . .
H31H H 0.1673 0.5846 0.4758 0.020 Uiso 1 1 calc R U . . .
N4 N 0.37915(12) 0.79973(8) 0.94301(7) 0.0186(2) Uani 1 1 d . U . . .
C32 C -0.09880(14) 0.58650(8) 0.43989(7) 0.0158(3) Uani 1 1 d . U . . .
H32 H -0.0595 0.5408 0.4469 0.019 Uiso 1 1 calc R U . . .
C62 C 0.60173(15) 0.83740(9) 0.68638(8) 0.0205(3) Uani 1 1 d . U . . .
H62 H 0.6591 0.8831 0.7051 0.025 Uiso 1 1 calc R U . . .
C26 C -0.11992(14) 0.79005(9) 0.26192(8) 0.0174(3) Uani 1 1 d . U . . .
C513 C 0.0550(2) 0.93998(13) 0.82152(15) 0.0490(6) Uani 1 1 d . U . . .
H51A H 0.0760 0.9964 0.8158 0.073 Uiso 1 1 calc R U . . .
H51B H 0.0301 0.9323 0.8668 0.073 Uiso 1 1 calc R U . . .
H51C H -0.0172 0.9167 0.7877 0.073 Uiso 1 1 calc R U . . .
C22 C -0.13321(17) 0.78354(11) 0.13980(9) 0.0270(3) Uani 1 1 d . U . . .
H22 H -0.0951 0.7741 0.0999 0.032 Uiso 1 1 calc R U . . .
C52 C -0.05050(16) 0.75383(11) 0.72633(9) 0.0277(4) Uani 1 1 d . U . . .
H52 H -0.0952 0.7874 0.7511 0.033 Uiso 1 1 calc R U . . .
C412 C 0.63764(15) 0.62518(10) 0.80760(8) 0.0216(3) Uani 1 1 d . U . . .
H41D H 0.7317 0.6322 0.8059 0.032 Uiso 1 1 calc R U . . .
H41E H 0.6006 0.6667 0.7839 0.032 Uiso 1 1 calc R U . . .
H41F H 0.5978 0.5737 0.7859 0.032 Uiso 1 1 calc R U . . .
N2 N 0.43320(15) 0.71029(9) 0.29648(9) 0.0326(4) Uani 1 1 d . U . . .
C611 C 0.68132(14) 0.82648(9) 0.84906(8) 0.0189(3) Uani 1 1 d . U . . .
H61E H 0.7026 0.7724 0.8481 0.023 Uiso 1 1 calc R U . . .
H61F H 0.7377 0.8577 0.8204 0.023 Uiso 1 1 calc R U . . .
C422 C 0.27098(18) 0.59951(11) 0.98443(9) 0.0283(4) Uani 1 1 d . U . . .
H42D H 0.2597 0.5728 1.0259 0.042 Uiso 1 1 calc R U . . .
H42E H 0.2160 0.5689 0.9464 0.042 Uiso 1 1 calc R U . . .
H42F H 0.2460 0.6520 0.9891 0.042 Uiso 1 1 calc R U . . .
C111 C 0.28217(14) 0.83051(8) 0.49693(7) 0.0155(3) Uani 1 1 d . U . . .
H111 H 0.3373 0.7880 0.5025 0.019 Uiso 1 1 calc R U . . .
C612 C 0.70663(16) 0.86287(9) 0.92103(8) 0.0223(3) Uani 1 1 d . U . . .
H61G H 0.6442 0.8345 0.9484 0.027 Uiso 1 1 calc R U . . .
H61H H 0.7954 0.8567 0.9406 0.027 Uiso 1 1 calc R U . . .
C411 C 0.61060(14) 0.62980(9) 0.88159(8) 0.0182(3) Uani 1 1 d . U . . .
H411 H 0.6652 0.6787 0.9040 0.022 Uiso 1 1 calc R U . . .
C512 C 0.21395(19) 0.91204(12) 0.74182(10) 0.0347(4) Uani 1 1 d . U . . .
H51D H 0.1389 0.8936 0.7080 0.052 Uiso 1 1 calc R U . . .
H51E H 0.2844 0.8821 0.7346 0.052 Uiso 1 1 calc R U . . .
H51F H 0.2436 0.9680 0.7376 0.052 Uiso 1 1 calc R U . . .
C521 C 0.03748(16) 0.77637(11) 0.88595(9) 0.0259(3) Uani 1 1 d . U . . .
H521 H -0.0374 0.8010 0.8660 0.031 Uiso 1 1 calc R U . . .
C522 C -0.01264(18) 0.68919(13) 0.88958(11) 0.0378(5) Uani 1 1 d . U . . .
H52A H 0.0572 0.6632 0.9108 0.057 Uiso 1 1 calc R U . . .
H52B H -0.0416 0.6651 0.8439 0.057 Uiso 1 1 calc R U . . .
H52C H -0.0858 0.6832 0.9164 0.057 Uiso 1 1 calc R U . . .
C523 C 0.0782(2) 0.81473(16) 0.95699(10) 0.0436(5) Uani 1 1 d . U . . .
H52D H 0.0027 0.8102 0.9821 0.065 Uiso 1 1 calc R U . . .
H52E H 0.1126 0.8704 0.9544 0.065 Uiso 1 1 calc R U . . .
H52F H 0.1455 0.7883 0.9801 0.065 Uiso 1 1 calc R U . . .

loop_
_atom_site_aniso_label
_atom_site_aniso_U_11
_atom_site_aniso_U_22
_atom_site_aniso_U_33
_atom_site_aniso_U_23
_atom_site_aniso_U_13
_atom_site_aniso_U_12
Fe1 0.01374(9) 0.01205(9) 0.01512(9) 0.00083(7) 0.00662(7) 0.00113(7)
Fe2 0.01256(9) 0.01174(9) 0.01168(9) 0.00151(7) 0.00070(7) 0.00164(7)
P3 0.01100(15) 0.01076(15) 0.01419(15) 0.00000(12) 0.00295(12) 0.00226(12)
P4 0.01631(16) 0.01261(15) 0.01317(16) 0.00140(12) 0.00055(13) 0.00264(13)
P1 0.01142(15) 0.01135(15) 0.01870(17) 0.00334(12) 0.00370(13) 0.00266(12)
P6 0.01390(16) 0.01279(15) 0.01608(16) 0.00148(12) 0.00149(13) 0.00073(12)
Si2 0.01299(17) 0.01256(16) 0.01149(16) 0.00149(13) 0.00063(13) 0.00093(13)
P5 0.01435(16) 0.01850(17) 0.01636(17) 0.00011(13) 0.00058(13) 0.00399(13)
Si1 0.01242(16) 0.01152(16) 0.01524(17) 0.00099(13) 0.00385(13) 0.00182(13)
P2 0.0160(3) 0.0194(4) 0.01118(19) 0.00194(17) 0.00336(16) 0.0022(3)
P7 0.019(3) 0.034(5) 0.023(2) 0.007(3) 0.008(2) 0.000(4)
C222 0.0554(13) 0.0422(11) 0.0248(9) -0.0046(8) 0.0074(9) 0.0193(10)
C213 0.0292(10) 0.0772(17) 0.0282(10) 0.0153(10) 0.0140(8) 0.0043(10)
C212 0.0326(10) 0.0430(12) 0.0519(13) 0.0244(10) 0.0011(9) -0.0059(9)
C223 0.0541(13) 0.0409(11) 0.0249(9) -0.0077(8) -0.0032(9) 0.0042(10)
C211 0.0267(8) 0.0520(12) 0.0195(8) 0.0119(8) 0.0049(6) 0.0003(8)
C221 0.0415(10) 0.0287(9) 0.0184(7) -0.0041(6) 0.0006(7) 0.0059(7)
C65 0.0205(7) 0.0203(7) 0.0155(6) 0.0021(5) 0.0028(5) 0.0078(5)
C613 0.0272(8) 0.0140(6) 0.0289(8) -0.0004(6) 0.0035(6) 0.0019(6)
C43 0.0302(8) 0.0128(6) 0.0300(8) 0.0007(6) -0.0010(7) 0.0011(6)
C14 0.0255(8) 0.0121(6) 0.0247(7) 0.0002(5) 0.0036(6) 0.0044(5)
C15 0.0182(7) 0.0123(6) 0.0259(7) 0.0018(5) 0.0012(6) 0.0021(5)
N5 0.0300(7) 0.0232(7) 0.0240(7) 0.0042(5) 0.0048(6) 0.0080(6)
C312 0.0145(6) 0.0229(7) 0.0233(7) 0.0061(6) 0.0012(5) 0.0052(5)
C35 0.0144(6) 0.0177(7) 0.0230(7) -0.0004(5) 0.0064(5) 0.0039(5)
C55 0.0223(7) 0.0198(7) 0.0174(7) 0.0016(5) -0.0030(6) 0.0013(6)
C56 0.0153(6) 0.0162(6) 0.0155(6) 0.0041(5) -0.0005(5) 0.0001(5)
C54 0.0252(8) 0.0252(8) 0.0230(8) 0.0017(6) -0.0093(6) 0.0006(6)
C1N6 0.0546(13) 0.0281(9) 0.0369(11) -0.0111(8) -0.0149(9) 0.0061(9)
C66 0.0147(6) 0.0165(6) 0.0151(6) 0.0047(5) 0.0020(5) 0.0052(5)
C13 0.0233(7) 0.0169(7) 0.0225(7) 0.0018(5) 0.0044(6) 0.0107(6)
C63 0.0221(7) 0.0275(8) 0.0249(8) 0.0119(6) 0.0118(6) 0.0094(6)
C314 0.0175(6) 0.0126(6) 0.0184(6) -0.0007(5) 0.0037(5) 0.0026(5)
C113 0.0202(7) 0.0184(7) 0.0235(7) -0.0020(6) -0.0017(6) 0.0000(6)
C42 0.0263(8) 0.0144(6) 0.0227(7) 0.0036(5) 0.0010(6) 0.0013(6)
C23 0.0261(9) 0.0416(10) 0.0261(9) 0.0036(7) -0.0099(7) -0.0001(7)
C61 0.0151(6) 0.0161(6) 0.0179(6) 0.0043(5) 0.0030(5) 0.0040(5)
C24 0.0185(8) 0.0450(11) 0.0344(10) 0.0009(8) -0.0068(7) 0.0044(7)
C123 0.0233(8) 0.0256(8) 0.0325(9) 0.0082(7) 0.0107(7) -0.0035(6)
C33 0.0178(7) 0.0214(7) 0.0174(7) 0.0017(5) 0.0057(5) -0.0034(5)
C44 0.0296(8) 0.0161(7) 0.0274(8) -0.0060(6) -0.0039(6) 0.0022(6)
C413 0.0228(8) 0.0220(8) 0.0350(9) 0.0093(7) 0.0024(7) 0.0090(6)
C25 0.0176(7) 0.0332(9) 0.0261(8) -0.0017(7) -0.0009(6) 0.0026(6)
C53 0.0207(8) 0.0359(9) 0.0315(9) 0.0015(7) -0.0108(7) 0.0080(7)
C64 0.0253(8) 0.0277(8) 0.0176(7) 0.0061(6) 0.0080(6) 0.0129(6)
C11 0.0148(6) 0.0129(6) 0.0158(6) 0.0028(5) 0.0034(5) 0.0039(5)
N6 0.0284(7) 0.0181(6) 0.0291(7) -0.0034(5) -0.0053(6) 0.0001(5)
C421 0.0289(8) 0.0194(7) 0.0144(6) 0.0044(5) 0.0026(6) 0.0079(6)
C614 0.0203(7) 0.0136(6) 0.0259(8) 0.0033(5) 0.0021(6) 0.0015(5)
C313 0.0229(7) 0.0168(6) 0.0206(7) 0.0015(5) 0.0068(6) 0.0086(5)
C36 0.0124(6) 0.0132(6) 0.0148(6) -0.0006(5) 0.0031(5) 0.0010(5)
C46 0.0145(6) 0.0138(6) 0.0160(6) 0.0002(5) 0.0013(5) 0.0009(5)
C21 0.0202(7) 0.0195(7) 0.0180(7) 0.0041(5) 0.0014(5) 0.0010(5)
C121 0.0138(6) 0.0166(6) 0.0278(8) 0.0036(6) 0.0047(5) 0.0006(5)
C31 0.0114(6) 0.0135(6) 0.0132(6) -0.0008(5) 0.0024(5) 0.0007(5)
N3 0.0226(6) 0.0202(6) 0.0227(6) 0.0044(5) 0.0056(5) 0.0126(5)
N1 0.0380(8) 0.0157(6) 0.0177(6) 0.0012(5) 0.0129(6) -0.0008(6)
C122 0.0135(7) 0.0260(8) 0.0372(9) 0.0028(7) 0.0045(6) 0.0030(6)
C12 0.0158(6) 0.0177(7) 0.0201(7) 0.0020(5) 0.0029(5) 0.0057(5)
C34 0.0150(6) 0.0254(7) 0.0212(7) -0.0001(6) 0.0091(5) 0.0010(5)
C423 0.0474(11) 0.0253(8) 0.0177(7) 0.0010(6) -0.0058(7) 0.0127(8)
C16 0.0146(6) 0.0115(6) 0.0187(6) 0.0030(5) 0.0032(5) 0.0030(5)
C45 0.0234(7) 0.0192(7) 0.0181(7) -0.0021(5) -0.0019(6) 0.0032(6)
C1N3 0.0344(10) 0.0442(11) 0.0355(10) 0.0076(8) 0.0085(8) 0.0283(9)
C51 0.0169(7) 0.0213(7) 0.0177(7) 0.0013(5) -0.0025(5) 0.0036(5)
C511 0.0213(8) 0.0197(7) 0.0420(10) 0.0025(7) 0.0012(7) 0.0078(6)
C41 0.0183(6) 0.0130(6) 0.0163(6) 0.0002(5) 0.0017(5) 0.0011(5)
C112 0.0179(6) 0.0157(6) 0.0160(6) -0.0012(5) 0.0033(5) 0.0003(5)
C311 0.0160(6) 0.0157(6) 0.0170(6) 0.0013(5) 0.0005(5) 0.0031(5)
N4 0.0172(6) 0.0183(6) 0.0210(6) 0.0063(5) 0.0017(5) 0.0035(5)
C32 0.0169(6) 0.0146(6) 0.0155(6) 0.0016(5) 0.0025(5) 0.0006(5)
C62 0.0179(7) 0.0193(7) 0.0255(8) 0.0076(6) 0.0053(6) 0.0031(5)
C26 0.0170(6) 0.0151(6) 0.0191(7) 0.0011(5) 0.0008(5) -0.0001(5)
C513 0.0313(10) 0.0274(10) 0.092(2) 0.0048(11) 0.0099(11) 0.0155(8)
C22 0.0274(8) 0.0324(9) 0.0183(7) 0.0026(6) -0.0015(6) -0.0015(7)
C52 0.0205(8) 0.0349(9) 0.0277(8) -0.0022(7) -0.0045(6) 0.0118(7)
C412 0.0187(7) 0.0216(7) 0.0254(8) 0.0005(6) 0.0043(6) 0.0049(6)
N2 0.0233(7) 0.0279(8) 0.0434(9) 0.0119(7) -0.0071(7) -0.0012(6)
C611 0.0139(6) 0.0182(7) 0.0241(7) 0.0021(6) 0.0012(5) 0.0014(5)
C422 0.0333(9) 0.0332(9) 0.0239(8) 0.0127(7) 0.0125(7) 0.0128(7)
C111 0.0144(6) 0.0130(6) 0.0186(6) -0.0002(5) 0.0003(5) 0.0019(5)
C612 0.0203(7) 0.0192(7) 0.0253(8) -0.0004(6) -0.0030(6) 0.0014(6)
C411 0.0175(6) 0.0154(6) 0.0217(7) 0.0018(5) 0.0002(5) 0.0043(5)
C512 0.0294(9) 0.0320(9) 0.0413(11) 0.0184(8) -0.0062(8) 0.0023(7)
C521 0.0154(7) 0.0406(10) 0.0219(8) 0.0011(7) 0.0024(6) 0.0052(6)
C522 0.0190(8) 0.0496(12) 0.0454(11) 0.0195(9) 0.0052(8) 0.0003(8)
C523 0.0256(9) 0.0794(17) 0.0257(9) -0.0086(10) 0.0049(7) 0.0105(10)

loop_
_atom_type_symbol
_atom_type_description
_atom_type_scat_dispersion_real
_atom_type_scat_dispersion_imag
_atom_type_scat_source
C C 0.0033 0.0016 'International Tables Vol C Tables 4.2.6.8 and 6.1.1.4'
H H 0.0000 0.0000 'International Tables Vol C Tables 4.2.6.8 and 6.1.1.4'
N N 0.0061 0.0033 'International Tables Vol C Tables 4.2.6.8 and 6.1.1.4'
Si Si 0.0817 0.0704 'International Tables Vol C Tables 4.2.6.8 and 6.1.1.4'
P P 0.1023 0.0942 'International Tables Vol C Tables 4.2.6.8 and 6.1.1.4'
Fe Fe 0.3463 0.8444 'International Tables Vol C Tables 4.2.6.8 and 6.1.1.4'

loop_
_geom_angle_atom_site_label_1
_geom_angle_atom_site_label_2
_geom_angle_atom_site_label_3
_geom_angle
N1 Fe1 P7 93.77(17)
N1 Fe1 P1 97.91(5)
P7 Fe1 P1 124.5(4)
N1 Fe1 P3 95.95(4)
P7 Fe1 P3 126.7(4)
P1 Fe1 P3 105.680(17)
N1 Fe1 Si1 179.55(5)
P7 Fe1 Si1 85.79(16)
P1 Fe1 Si1 82.304(16)
P3 Fe1 Si1 84.370(15)
N1 Fe1 P2 96.82(5)
P1 Fe1 P2 141.30(2)
P3 Fe1 P2 108.11(3)
Si1 Fe1 P2 82.771(18)
N1 Fe1 H2FE 97.5(9)
P7 Fe1 H2FE 54.4(10)
P1 Fe1 H2FE 70.4(9)
P3 Fe1 H2FE 166.4(9)
Si1 Fe1 H2FE 82.2(9)
P2 Fe1 H2FE 72.4(9)
N4 Fe2 P5 94.55(4)
N4 Fe2 P4 98.00(4)
P5 Fe2 P4 143.575(17)
N4 Fe2 P6 96.69(4)
P5 Fe2 P6 107.088(18)
P4 Fe2 P6 105.210(17)
N4 Fe2 Si2 177.75(4)
P5 Fe2 Si2 83.548(16)
P4 Fe2 Si2 82.898(16)
P6 Fe2 Si2 85.040(16)
N4 Fe2 H1FE 98.4(10)
P5 Fe2 H1FE 75.5(10)
P4 Fe2 H1FE 69.0(10)
P6 Fe2 H1FE 164.5(10)
Si2 Fe2 H1FE 80.0(10)
C31 P3 C314 102.11(6)
C31 P3 C311 101.27(6)
C314 P3 C311 93.87(7)
C31 P3 Fe1 113.01(5)
C314 P3 Fe1 123.18(5)
C311 P3 Fe1 119.56(5)
C41 P4 C421 103.99(7)
C41 P4 C411 98.22(7)
C421 P4 C411 101.07(7)
C41 P4 Fe2 110.53(5)
C421 P4 Fe2 116.35(5)
C411 P4 Fe2 123.73(5)
C16 P1 C121 103.31(7)
C16 P1 C111 99.52(6)
C121 P1 C111 99.71(7)
C16 P1 Fe1 109.91(5)
C121 P1 Fe1 116.97(5)
C111 P1 Fe1 124.35(5)
C61 P6 C611 100.86(7)
C61 P6 C614 105.47(7)
C611 P6 C614 91.58(7)
C61 P6 Fe2 113.05(5)
C611 P6 Fe2 120.41(5)
C614 P6 Fe2 121.77(5)
C56 Si2 C46 107.32(6)
C56 Si2 C66 105.54(6)
C46 Si2 C66 111.97(6)
C56 Si2 Fe2 111.56(5)
C46 Si2 Fe2 109.96(5)
C66 Si2 Fe2 110.39(5)
C51 P5 C521 99.24(8)
C51 P5 C511 102.85(8)
C521 P5 C511 103.45(8)
C51 P5 Fe2 113.44(5)
C521 P5 Fe2 116.89(6)
C511 P5 Fe2 118.37(6)
C26 Si1 C36 105.88(6)
C26 Si1 C11 105.32(6)
C36 Si1 C11 112.61(6)
C26 Si1 Fe1 112.62(5)
C36 Si1 Fe1 111.14(5)
C11 Si1 Fe1 109.14(5)
C21 P2 C211 100.18(8)
C21 P2 C221 101.03(9)
C211 P2 C221 104.03(9)
C21 P2 Fe1 113.33(5)
C211 P2 Fe1 116.64(8)
C221 P2 Fe1 118.94(6)
C211 P7 Fe1 148.6(5)
C211 P7 C21 98.7(3)
Fe1 P7 C21 112.7(3)
C211 P7 C212 40.3(2)
Fe1 P7 C212 136.0(7)
C21 P7 C212 88.3(2)
C211 P7 H2FE 120.2(11)
Fe1 P7 H2FE 45.9(8)
C21 P7 H2FE 114.4(9)
C212 P7 H2FE 90.5(10)
C221 C222 H22D 109.5
C221 C222 H22E 109.5
H22D C222 H22E 109.5
C221 C222 H22F 109.5
H22D C222 H22F 109.5
H22E C222 H22F 109.5
C211 C213 H21A 109.5
C211 C213 H21B 109.5
H21A C213 H21B 109.5
C211 C213 H21C 109.5
H21A C213 H21C 109.5
H21B C213 H21C 109.5
C211 C212 P7 43.6(2)
C211 C212 H21D 109.5
P7 C212 H21D 77.2
C211 C212 H21E 109.5
P7 C212 H21E 94.4
H21D C212 H21E 109.5
C211 C212 H21F 109.5
P7 C212 H21F 150.3
H21D C212 H21F 109.5
H21E C212 H21F 109.5
C221 C223 H22A 109.5
C221 C223 H22B 109.5
H22A C223 H22B 109.5
C221 C223 H22C 109.5
H22A C223 H22C 109.5
H22B C223 H22C 109.5
C212 C211 C213 109.12(18)
C212 C211 P7 96.1(4)
C213 C211 P7 106.1(3)
C212 C211 P2 112.33(14)
C213 C211 P2 112.89(14)
C212 C211 H211 107.4
C213 C211 H211 107.4
P2 C211 H211 107.4
C222 C221 C223 109.50(16)
C222 C221 P2 110.96(14)
C223 C221 P2 118.75(14)
C222 C221 H221 105.5
C223 C221 H221 105.5
P2 C221 H221 105.5
C64 C65 C66 120.98(15)
C64 C65 H65 119.5
C66 C65 H65 119.5
N6 C613 C614 113.44(14)
N6 C613 H61A 108.9
C614 C613 H61A 108.9
N6 C613 H61B 108.9
C614 C613 H61B 108.9
H61A C613 H61B 107.7
C42 C43 C44 119.74(15)
C42 C43 H43 120.1
C44 C43 H43 120.1
C13 C14 C15 119.68(14)
C13 C14 H14 120.2
C15 C14 H14 120.2
C14 C15 C16 120.24(14)
C14 C15 H15 119.9
C16 C15 H15 119.9
N3 C312 C311 111.76(12)
N3 C312 H31A 109.3
C311 C312 H31A 109.3
N3 C312 H31B 109.3
C311 C312 H31B 109.3
H31A C312 H31B 107.9
C34 C35 C36 120.96(14)
C34 C35 H35 119.5
C36 C35 H35 119.5
C54 C55 C56 121.10(15)
C54 C55 H55 119.5
C56 C55 H55 119.5
C51 C56 C55 118.74(14)
C51 C56 Si2 114.26(11)
C55 C56 Si2 127.01(12)
C53 C54 C55 119.72(15)
C53 C54 H54 120.1
C55 C54 H54 120.1
N6 C1N6 H1N1 109.5
N6 C1N6 H1N2 109.5
H1N1 C1N6 H1N2 109.5
N6 C1N6 H1N3 109.5
H1N1 C1N6 H1N3 109.5
H1N2 C1N6 H1N3 109.5
C65 C66 C61 118.27(13)
C65 C66 Si2 126.02(11)
C61 C66 Si2 115.70(11)
C14 C13 C12 120.26(14)
C14 C13 H13 119.9
C12 C13 H13 119.9
C62 C63 C64 120.16(14)
C62 C63 H63 119.9
C64 C63 H63 119.9
C313 C314 P3 112.49(10)
C313 C314 H31C 109.1
P3 C314 H31C 109.1
C313 C314 H31D 109.1
P3 C314 H31D 109.1
H31C C314 H31D 107.8
C111 C113 H11A 109.5
C111 C113 H11B 109.5
H11A C113 H11B 109.5
C111 C113 H11C 109.5
H11A C113 H11C 109.5
H11B C113 H11C 109.5
C43 C42 C41 120.29(15)
C43 C42 H42 119.9
C41 C42 H42 119.9
C24 C23 C22 120.16(17)
C24 C23 H23 119.9
C22 C23 H23 119.9
C62 C61 C66 120.50(14)
C62 C61 P6 123.80(12)
C66 C61 P6 115.53(11)
C23 C24 C25 119.83(17)
C23 C24 H24 120.1
C25 C24 H24 120.1
C121 C123 H12A 109.5
C121 C123 H12B 109.5
H12A C123 H12B 109.5
C121 C123 H12C 109.5
H12A C123 H12C 109.5
H12B C123 H12C 109.5
C34 C33 C32 119.69(14)
C34 C33 H33 120.2
C32 C33 H33 120.2
C43 C44 C45 119.94(15)
C43 C44 H44 120.0
C45 C44 H44 120.0
C411 C413 H41A 109.5
C411 C413 H41B 109.5
H41A C413 H41B 109.5
C411 C413 H41C 109.5
H41A C413 H41C 109.5
H41B C413 H41C 109.5
C24 C25 C26 120.95(17)
C24 C25 H25 119.5
C26 C25 H25 119.5
C54 C53 C52 120.30(15)
C54 C53 H53 119.8
C52 C53 H53 119.8
C63 C64 C65 120.11(15)
C63 C64 H64 119.9
C65 C64 H64 119.9
C12 C11 C16 118.30(13)
C12 C11 Si1 127.19(11)
C16 C11 Si1 114.20(10)
C1N6 N6 C613 109.34(15)
C1N6 N6 C612 109.34(14)
C613 N6 C612 114.52(13)
C422 C421 C423 111.21(14)
C422 C421 P4 111.43(11)
C423 C421 P4 112.62(12)
C422 C421 H421 107.1
C423 C421 H421 107.1
P4 C421 H421 107.1
C613 C614 P6 110.30(11)
C613 C614 H61C 109.6
P6 C614 H61C 109.6
C613 C614 H61D 109.6
P6 C614 H61D 109.6
H61C C614 H61D 108.1
N3 C313 C314 112.32(12)
N3 C313 H31E 109.1
C314 C313 H31E 109.1
N3 C313 H31F 109.1
C314 C313 H31F 109.1
H31E C313 H31F 107.9
C35 C36 C31 118.31(13)
C35 C36 Si1 126.54(11)
C31 C36 Si1 114.98(10)
C45 C46 C41 117.92(13)
C45 C46 Si2 128.09(11)
C41 C46 Si2 113.90(10)
C26 C21 C22 119.92(15)
C26 C21 P2 115.98(11)
C22 C21 P2 124.07(13)
C26 C21 P7 110.2(2)
C22 C21 P7 126.55(19)
C123 C121 C122 110.90(14)
C123 C121 P1 112.74(11)
C122 C121 P1 112.15(11)
C123 C121 H121 106.9
C122 C121 H121 106.9
P1 C121 H121 106.9
C32 C31 C36 120.52(13)
C32 C31 P3 123.54(11)
C36 C31 P3 115.93(10)
C1N3 N3 C312 110.15(14)
C1N3 N3 C313 109.25(13)
C312 N3 C313 111.48(12)
N2 N1 Fe1 178.70(16)
C121 C122 H12D 109.5
C121 C122 H12E 109.5
H12D C122 H12E 109.5
C121 C122 H12F 109.5
H12D C122 H12F 109.5
H12E C122 H12F 109.5
C13 C12 C11 121.29(14)
C13 C12 H12 119.4
C11 C12 H12 119.4
C33 C34 C35 120.32(13)
C33 C34 H34 119.8
C35 C34 H34 119.8
C421 C423 H42A 109.5
C421 C423 H42B 109.5
H42A C423 H42B 109.5
C421 C423 H42C 109.5
H42A C423 H42C 109.5
H42B C423 H42C 109.5
C15 C16 C11 120.23(13)
C15 C16 P1 125.40(11)
C11 C16 P1 114.32(10)
C44 C45 C46 121.44(15)
C44 C45 H45 119.3
C46 C45 H45 119.3
N3 C1N3 H1N4 109.5
N3 C1N3 H1N5 109.5
H1N4 C1N3 H1N5 109.5
N3 C1N3 H1N6 109.5
H1N4 C1N3 H1N6 109.5
H1N5 C1N3 H1N6 109.5
C56 C51 C52 119.97(14)
C56 C51 P5 116.01(11)
C52 C51 P5 124.02(13)
C512 C511 C513 109.58(17)
C512 C511 P5 108.58(13)
C513 C511 P5 118.64(14)
C512 C511 H511 106.5
C513 C511 H511 106.5
P5 C511 H511 106.5
C42 C41 C46 120.56(13)
C42 C41 P4 124.59(12)
C46 C41 P4 114.31(10)
C111 C112 H11D 109.5
C111 C112 H11E 109.5
H11D C112 H11E 109.5
C111 C112 H11F 109.5
H11D C112 H11F 109.5
H11E C112 H11F 109.5
C312 C311 P3 112.11(10)
C312 C311 H31G 109.2
P3 C311 H31G 109.2
C312 C311 H31H 109.2
P3 C311 H31H 109.2
H31G C311 H31H 107.9
N5 N4 Fe2 178.66(13)
C33 C32 C31 120.20(14)
C33 C32 H32 119.9
C31 C32 H32 119.9
C63 C62 C61 119.98(15)
C63 C62 H62 120.0
C61 C62 H62 120.0
C21 C26 C25 118.64(14)
C21 C26 Si1 113.94(11)
C25 C26 Si1 127.24(12)
C511 C513 H51A 109.5
C511 C513 H51B 109.5
H51A C513 H51B 109.5
C511 C513 H51C 109.5
H51A C513 H51C 109.5
H51B C513 H51C 109.5
C23 C22 C21 120.38(17)
C23 C22 H22 119.8
C21 C22 H22 119.8
C53 C52 C51 120.15(16)
C53 C52 H52 119.9
C51 C52 H52 119.9
C411 C412 H41D 109.5
C411 C412 H41E 109.5
H41D C412 H41E 109.5
C411 C412 H41F 109.5
H41D C412 H41F 109.5
H41E C412 H41F 109.5
C612 C611 P6 110.11(11)
C612 C611 H61E 109.6
P6 C611 H61E 109.6
C612 C611 H61F 109.6
P6 C611 H61F 109.6
H61E C611 H61F 108.2
C421 C422 H42D 109.5
C421 C422 H42E 109.5
H42D C422 H42E 109.5
C421 C422 H42F 109.5
H42D C422 H42F 109.5
H42E C422 H42F 109.5
C112 C111 C113 108.49(12)
C112 C111 P1 111.45(10)
C113 C111 P1 116.26(10)
C112 C111 H111 106.7
C113 C111 H111 106.7
P1 C111 H111 106.7
N6 C612 C611 111.89(13)
N6 C612 H61G 109.2
C611 C612 H61G 109.2
N6 C612 H61H 109.2
C611 C612 H61H 109.2
H61G C612 H61H 107.9
C413 C411 C412 108.34(13)
C413 C411 P4 116.67(11)
C412 C411 P4 110.27(10)
C413 C411 H411 107.0
C412 C411 H411 107.0
P4 C411 H411 107.0
C511 C512 H51D 109.5
C511 C512 H51E 109.5
H51D C512 H51E 109.5
C511 C512 H51F 109.5
H51D C512 H51F 109.5
H51E C512 H51F 109.5
C523 C521 C522 109.69(17)
C523 C521 P5 113.69(13)
C522 C521 P5 112.23(13)
C523 C521 H521 106.9
C522 C521 H521 106.9
P5 C521 H521 106.9
C521 C522 H52A 109.5
C521 C522 H52B 109.5
H52A C522 H52B 109.5
C521 C522 H52C 109.5
H52A C522 H52C 109.5
H52B C522 H52C 109.5
C521 C523 H52D 109.5
C521 C523 H52E 109.5
H52D C523 H52E 109.5
C521 C523 H52F 109.5
H52D C523 H52F 109.5
H52E C523 H52F 109.5

loop_
_geom_bond_atom_site_label_1
_geom_bond_atom_site_label_2
_geom_bond_distance
Fe1 N1 1.8560(16)
Fe1 P7 2.021(6)
Fe1 P1 2.2376(5)
Fe1 P3 2.2386(4)
Fe1 Si1 2.2523(5)
Fe1 P2 2.2568(6)
Fe1 H2FE 1.47(2)
Fe2 N4 1.8247(14)
Fe2 P5 2.2237(5)
Fe2 P4 2.2249(4)
Fe2 P6 2.2301(4)
Fe2 Si2 2.2506(5)
Fe2 H1FE 1.50(3)
P3 C31 1.8429(14)
P3 C314 1.8471(14)
P3 C311 1.8588(15)
P4 C41 1.8336(15)
P4 C421 1.8594(15)
P4 C411 1.8852(16)
P1 C16 1.8381(14)
P1 C121 1.8658(15)
P1 C111 1.8852(15)
P6 C61 1.8400(15)
P6 C611 1.8514(15)
P6 C614 1.8540(15)
Si2 C56 1.8916(15)
Si2 C46 1.8955(15)
Si2 C66 1.8998(15)
P5 C51 1.8322(16)
P5 C521 1.8717(17)
P5 C511 1.8764(17)
Si1 C26 1.8907(16)
Si1 C36 1.8945(14)
Si1 C11 1.8970(14)
P2 C21 1.8273(17)
P2 C211 1.8667(19)
P2 C221 1.886(2)
P7 C211 1.628(6)
P7 C21 2.087(8)
P7 C212 2.347(9)
P7 H2FE 1.67(3)
C222 C221 1.521(3)
C222 H22D 0.9800
C222 H22E 0.9800
C222 H22F 0.9800
C213 C211 1.535(3)
C213 H21A 0.9800
C213 H21B 0.9800
C213 H21C 0.9800
C212 C211 1.528(3)
C212 H21D 0.9800
C212 H21E 0.9800
C212 H21F 0.9800
C223 C221 1.535(3)
C223 H22A 0.9800
C223 H22B 0.9800
C223 H22C 0.9800
C211 H211 1.0000
C221 H221 1.0000
C65 C64 1.390(2)
C65 C66 1.405(2)
C65 H65 0.9500
C613 N6 1.464(2)
C613 C614 1.528(2)
C613 H61A 0.9900
C613 H61B 0.9900
C43 C42 1.389(2)
C43 C44 1.391(2)
C43 H43 0.9500
C14 C13 1.385(2)
C14 C15 1.393(2)
C14 H14 0.9500
C15 C16 1.402(2)
C15 H15 0.9500
N5 N4 1.087(2)
C312 N3 1.461(2)
C312 C311 1.525(2)
C312 H31A 0.9900
C312 H31B 0.9900
C35 C34 1.390(2)
C35 C36 1.4031(19)
C35 H35 0.9500
C55 C54 1.390(2)
C55 C56 1.401(2)
C55 H55 0.9500
C56 C51 1.399(2)
C54 C53 1.385(3)
C54 H54 0.9500
C1N6 N6 1.463(2)
C1N6 H1N1 0.9800
C1N6 H1N2 0.9800
C1N6 H1N3 0.9800
C66 C61 1.406(2)
C13 C12 1.387(2)
C13 H13 0.9500
C63 C62 1.387(2)
C63 C64 1.390(2)
C63 H63 0.9500
C314 C313 1.531(2)
C314 H31C 0.9900
C314 H31D 0.9900
C113 C111 1.536(2)
C113 H11A 0.9800
C113 H11B 0.9800
C113 H11C 0.9800
C42 C41 1.400(2)
C42 H42 0.9500
C23 C24 1.386(3)
C23 C22 1.386(3)
C23 H23 0.9500
C61 C62 1.404(2)
C24 C25 1.391(3)
C24 H24 0.9500
C123 C121 1.526(2)
C123 H12A 0.9800
C123 H12B 0.9800
C123 H12C 0.9800
C33 C34 1.389(2)
C33 C32 1.391(2)
C33 H33 0.9500
C44 C45 1.392(2)
C44 H44 0.9500
C413 C411 1.533(2)
C413 H41A 0.9800
C413 H41B 0.9800
C413 H41C 0.9800
C25 C26 1.408(2)
C25 H25 0.9500
C53 C52 1.387(2)
C53 H53 0.9500
C64 H64 0.9500
C11 C12 1.3968(19)
C11 C16 1.406(2)
N6 C612 1.465(2)
C421 C422 1.528(2)
C421 C423 1.530(2)
C421 H421 1.0000
C614 H61C 0.9900
C614 H61D 0.9900
C313 N3 1.464(2)
C313 H31E 0.9900
C313 H31F 0.9900
C36 C31 1.4034(19)
C46 C45 1.400(2)
C46 C41 1.406(2)
C21 C26 1.397(2)
C21 C22 1.406(2)
C121 C122 1.534(2)
C121 H121 1.0000
C31 C32 1.4002(19)
N3 C1N3 1.461(2)
N1 N2 1.033(2)
C122 H12D 0.9800
C122 H12E 0.9800
C122 H12F 0.9800
C12 H12 0.9500
C34 H34 0.9500
C423 H42A 0.9800
C423 H42B 0.9800
C423 H42C 0.9800
C45 H45 0.9500
C1N3 H1N4 0.9800
C1N3 H1N5 0.9800
C1N3 H1N6 0.9800
C51 C52 1.405(2)
C511 C512 1.535(3)
C511 C513 1.538(3)
C511 H511 1.0000
C112 C111 1.534(2)
C112 H11D 0.9800
C112 H11E 0.9800
C112 H11F 0.9800
C311 H31G 0.9900
C311 H31H 0.9900
C32 H32 0.9500
C62 H62 0.9500
C513 H51A 0.9800
C513 H51B 0.9800
C513 H51C 0.9800
C22 H22 0.9500
C52 H52 0.9500
C412 C411 1.538(2)
C412 H41D 0.9800
C412 H41E 0.9800
C412 H41F 0.9800
C611 C612 1.520(2)
C611 H61E 0.9900
C611 H61F 0.9900
C422 H42D 0.9800
C422 H42E 0.9800
C422 H42F 0.9800
C111 H111 1.0000
C612 H61G 0.9900
C612 H61H 0.9900
C411 H411 1.0000
C512 H51D 0.9800
C512 H51E 0.9800
C512 H51F 0.9800
C521 C523 1.524(3)
C521 C522 1.525(3)
C521 H521 1.0000
C522 H52A 0.9800
C522 H52B 0.9800
C522 H52C 0.9800
C523 H52D 0.9800
C523 H52E 0.9800
C523 H52F 0.9800
